data_4021483
loop_
_publ_author_name
'Fraser F. Fleming'
'Zhiyu Zhang'
'Guoqing Wei'
'Omar W. Steward'

_publ_contact_author_address
;
  Department of Chemistry and Biochemistry
  Duquesne University
  Pittsburgh, PA 15282 USA
;
_publ_contact_author_email ' steward@duq.edu '
_publ_contact_author_fax ' (412) 396 5683 '
_publ_contact_author_name 'Omar W. Steward'
_publ_contact_author_phone ' (412) 396 6338 '
_publ_section_title
;
 C-Metalated Nitriles: Electrophile-Dependent Alkylations and Acylations
;
_journal_name_full 'Journal of Organic Chemistry'
_journal_page_first 1430
_journal_page_last 1435
_journal_paper_doi 10.1021/jo052102j
_journal_volume 71
_journal_year 2006
_chemical_formula_moiety 'C16 H20 N2 O2'
_chemical_formula_sum 'C16 H20 N2 O2'
_chemical_formula_weight 272.34
_chemical_melting_point 437.5(5)
_chemical_name_systematic
;
(1R,2R,3S)-1-cyano-3-hydroxy-2,3-dimethyl-N-phenylcyclohexanecarboxamide
;
_space_group_IT_number 14
_symmetry_cell_setting monoclinic
_symmetry_space_group_name_Hall '-P 2ybc'
_symmetry_space_group_name_H-M 'P 1 21/c 1'
_atom_sites_solution_hydrogens geom
_atom_sites_solution_primary direct
_atom_sites_solution_secondary difmap
_audit_creation_date 'June 3, 2005'
_audit_creation_method SHELXL-97
_audit_update_record '7/21/05 update Omar W. Steward'
_cell_angle_alpha 90.00
_cell_angle_beta 99.7380(10)
_cell_angle_gamma 90.00
_cell_formula_units_Z 8
_cell_length_a 16.3285(2)
_cell_length_b 13.5208(2)
_cell_length_c 13.9382(2)
_cell_measurement_reflns_used 9976
_cell_measurement_temperature 273(2)
_cell_measurement_theta_max 23.26
_cell_measurement_theta_min 2.53
_cell_volume 3032.86(7)
_computing_cell_refinement 'Bruker Apex 2'
_computing_data_collection 'Bruker Apex 2'
_computing_data_reduction 'Bruker Apex 2'
_computing_molecular_graphics 'SHELXL-97 (Sheldrick, 1997)'
_computing_publication_material 'SHELXL-97 (Sheldrick, 1997)'
_computing_structure_refinement 'SHELXL-97 (Sheldrick, 1997)'
_computing_structure_solution 'SHELXS-97 (Sheldrick, 1990)'
_diffrn_ambient_temperature 296(2)
_diffrn_measured_fraction_theta_full 0.999
_diffrn_measured_fraction_theta_max 0.999
_diffrn_measurement_device_type 'CCD area detector'
_diffrn_measurement_method 'phi and omega scands'
_diffrn_radiation_monochromator graphite
_diffrn_radiation_source 'fine-focus sealed tube'
_diffrn_radiation_type MoK\a
_diffrn_radiation_wavelength 0.71073
_diffrn_reflns_av_R_equivalents 0.0289
_diffrn_reflns_av_sigmaI/netI 0.0282
_diffrn_reflns_limit_h_max 21
_diffrn_reflns_limit_h_min -21
_diffrn_reflns_limit_k_max 17
_diffrn_reflns_limit_k_min -17
_diffrn_reflns_limit_l_max 18
_diffrn_reflns_limit_l_min -18
_diffrn_reflns_number 50060
_diffrn_reflns_theta_full 27.92
_diffrn_reflns_theta_max 27.92
_diffrn_reflns_theta_min 1.27
_exptl_absorpt_coefficient_mu 0.079
_exptl_absorpt_correction_type none
_exptl_crystal_colour colorless
_exptl_crystal_density_diffrn 1.193
_exptl_crystal_density_method 'not measured'
_exptl_crystal_description plate
_exptl_crystal_F_000 1168
_exptl_crystal_size_max 0.45
_exptl_crystal_size_mid 0.30
_exptl_crystal_size_min 0.15
_refine_diff_density_max 0.222
_refine_diff_density_min -0.135
_refine_diff_density_rms 0.027
_refine_ls_extinction_coef 0.0018(3)
_refine_ls_extinction_expression Fc^*^=kFc[1+0.001xFc^2^\l^3^/sin(2\q)]^-1/4^
_refine_ls_extinction_method SHELXL
_refine_ls_goodness_of_fit_ref 0.960
_refine_ls_hydrogen_treatment none
_refine_ls_matrix_type full
_refine_ls_number_parameters 552
_refine_ls_number_reflns 7261
_refine_ls_number_restraints 0
_refine_ls_restrained_S_all 0.960
_refine_ls_R_factor_all 0.0873
_refine_ls_R_factor_gt 0.0447
_refine_ls_shift/su_max 0.400
_refine_ls_shift/su_mean 0.043
_refine_ls_structure_factor_coef Fsqd
_refine_ls_weighting_details 'calc w=1/[\s^2^(Fo^2^)+(0.0283P)^2^+0.9743P] where P=(Fo^2^+2Fc^2^)/3'
_refine_ls_weighting_scheme calc
_refine_ls_wR_factor_gt 0.0912
_refine_ls_wR_factor_ref 0.1053
_reflns_number_gt 4349
_reflns_number_total 7261
_reflns_threshold_expression >2sigma(I)
_cod_data_source_file jo052102jsi20051214_105650_07.cif
_cod_depositor_comments
;
 Splitting the incorrectly concatenated values of the '_geom_hbond' loop.

 Antanas Vaitkus,
 2017-03-06

 Changing the value of the '_geom_bond_atom_site_label_2' data item from
 'H' to 'H16D' since atom 'C16B' only has three bonded atoms 'H16D',
 'H16E' and 'H16F' within the range of 0.96 \%A and the latter two bonds
 are already described in the loop.

 Antanas Vaitkus,
 2017-03-03

The following automatic conversions were performed:
'_symmetry_cell_setting' value ' monoclinic' changed to 'monoclinic'
according to '/home/saulius/struct/CIF-dictionaries/cif_core.dic'
dictionary named 'cif_core.dic' version 2.4.1 from 2010-06-29.

Automatic conversion script
Id: cif_fix_enum 1527 2010-12-29 10:47:43Z saulius 

The following automatic conversions were performed:

'_chemical_melting_point' value '437-438 K' was changed to '437.5(5)'
- the average value was taken and precision was estimated.

Automatic conversion script
Id: cif_fix_values 1646 2011-03-28 12:23:43Z adriana 

The following automatic conversions were performed:
data name '_geom_bond_atom_site_label_D' replaced with
'_geom_hbond_atom_site_label_D' as specified in the replacement file
'/home/antanas/src/cod-tools/trunk/data/replacement-values/replacement_tags.lst'.

data
name '_geom_bond_atom_site_label_H' replaced with
'_geom_hbond_atom_site_label_H' as specified in the replacement file
'/home/antanas/src/cod-tools/trunk/data/replacement-values/replacement_tags.lst'.

data
name '_geom_bond_atom_site_label_A' replaced with
'_geom_hbond_atom_site_label_A' as specified in the replacement file
'/home/antanas/src/cod-tools/trunk/data/replacement-values/replacement_tags.lst'.

data
name '_geom_bond_distance_DH' replaced with '_geom_hbond_distance_DH'
as specified in the replacement file
'/home/antanas/src/cod-tools/trunk/data/replacement-values/replacement_tags.lst'.

data
name '_geom_contact_distance_HA' replaced with
'_geom_hbond_distance_HA' as specified in the replacement file
'/home/antanas/src/cod-tools/trunk/data/replacement-values/replacement_tags.lst'.

data
name '_geom_contact_distance_DA' replaced with
'_geom_hbond_distance_DA' as specified in the replacement file
'/home/antanas/src/cod-tools/trunk/data/replacement-values/replacement_tags.lst'.

data
name '_geom_angle_DHA' replaced with '_geom_hbond_angle_DHA' as
specified in the replacement file
'/home/antanas/src/cod-tools/trunk/data/replacement-values/replacement_tags.lst'.

data
name '_geom_contact_site_symmetry_A' replaced with
'_geom_hbond_site_symmetry_A' as specified in the replacement file
'/home/antanas/src/cod-tools/trunk/data/replacement-values/replacement_tags.lst'.

Automatic conversion script
Id: cif_correct_tags 5005 2017-03-03 11:38:54Z antanas 
;
_cod_original_sg_symbol_H-M 'P 21/c'
_cod_database_code 4021483

loop_
_symmetry_equiv_pos_as_xyz
'x, y, z'
'-x, y+1/2, -z+1/2'
'-x, -y, -z'
'x, -y-1/2, z-1/2'

loop_
_atom_site_label
_atom_site_type_symbol
_atom_site_fract_x
_atom_site_fract_y
_atom_site_fract_z
_atom_site_U_iso_or_equiv
_atom_site_adp_type
_atom_site_occupancy
_atom_site_symmetry_multiplicity
_atom_site_calc_flag
_atom_site_refinement_flags
_atom_site_disorder_assembly
_atom_site_disorder_group
C1A C 0.68301(10) 0.06236(11) 0.25274(11) 0.0519(4) Uani 1 1 d . A 4
H1AA H 0.6574 0.0944 0.1966 0.062 Uiso 1 1 calc R A 4
C2A C 0.73088(11) -0.02093(13) 0.24565(15) 0.0657(5) Uani 1 1 d . A 4
H2AA H 0.7378 -0.0442 0.1847 0.079 Uiso 1 1 calc R A 4
C3A C 0.76787(12) -0.06887(14) 0.32730(17) 0.0757(6) Uani 1 1 d . A 4
H3AA H 0.7999 -0.1249 0.3223 0.091 Uiso 1 1 calc R A 4
C4A C 0.75790(11) -0.03442(13) 0.41682(16) 0.0738(5) Uani 1 1 d . A 4
H4AA H 0.7832 -0.0677 0.4724 0.089 Uiso 1 1 calc R A 4
C5A C 0.71065(10) 0.04925(12) 0.42626(12) 0.0582(4) Uani 1 1 d . A 4
H5AA H 0.7044 0.0720 0.4876 0.070 Uiso 1 1 calc R A 4
C6A C 0.67310(9) 0.09834(10) 0.34372(10) 0.0429(3) Uani 1 1 d . A 4
N1A N 0.62412(7) 0.18488(8) 0.34337(8) 0.0441(3) Uani 1 1 d . A 4
H1AB H 0.6140 0.2165 0.2891 0.053 Uiso 1 1 calc R A 4
C7A C 0.59187(9) 0.22320(10) 0.41655(10) 0.0449(3) Uani 1 1 d . A 4
O1A O 0.60321(9) 0.18868(9) 0.49818(8) 0.0827(4) Uani 1 1 d . A 4
C8A C 0.52299(11) 0.35443(12) 0.48745(11) 0.0565(4) Uani 1 1 d . A 4
N2A N 0.51326(12) 0.38836(12) 0.55949(11) 0.0860(5) Uani 1 1 d . A 4
C9A C 0.53247(9) 0.31274(10) 0.39206(9) 0.0445(3) Uani 1 1 d . A 4
C10A C 0.44464(10) 0.27280(13) 0.34612(12) 0.0601(4) Uani 1 1 d . A 4
H10A H 0.4337 0.2125 0.3794 0.072 Uiso 1 1 calc R A 4
H10B H 0.4030 0.3210 0.3563 0.072 Uiso 1 1 calc R A 4
C11A C 0.43655(11) 0.25209(13) 0.23961(12) 0.0639(5) Uani 1 1 d . A 4
H11A H 0.3803 0.2306 0.2147 0.077 Uiso 1 1 calc R A 4
H11B H 0.4741 0.1990 0.2295 0.077 Uiso 1 1 calc R A 4
C12A C 0.45637(11) 0.34311(13) 0.18428(12) 0.0642(5) Uani 1 1 d . A 4
H12A H 0.4507 0.3267 0.1157 0.077 Uiso 1 1 calc R A 4
H12B H 0.4160 0.3942 0.1910 0.077 Uiso 1 1 calc R A 4
C13A C 0.54309(10) 0.38390(11) 0.21872(10) 0.0460(4) Uani 1 1 d . A 4
O2A O 0.60391(7) 0.31428(7) 0.19619(6) 0.0504(3) Uani 1 1 d . A 4
H2AB H 0.5984 0.3071 0.1370 0.076 Uiso 1 1 calc R A 4
C14A C 0.55905(10) 0.39894(11) 0.33023(10) 0.0469(4) Uani 1 1 d . A 4
H14A H 0.5235 0.4546 0.3415 0.056 Uiso 1 1 calc R A 4
C15A C 0.55360(13) 0.48108(13) 0.16673(13) 0.0723(5) Uani 1 1 d . A 4
H15A H 0.5400 0.4714 0.0976 0.108 Uiso 1 1 calc R A 4
H15B H 0.6101 0.5030 0.1832 0.108 Uiso 1 1 calc R A 4
H15C H 0.5173 0.5301 0.1866 0.108 Uiso 1 1 calc R A 4
C16A C 0.64729(11) 0.43260(13) 0.37118(12) 0.0650(5) Uani 1 1 d . A 4
H16A H 0.6596 0.4920 0.3388 0.097 Uiso 1 1 calc R A 4
H16B H 0.6859 0.3818 0.3609 0.097 Uiso 1 1 calc R A 4
H16C H 0.6518 0.4451 0.4397 0.097 Uiso 1 1 calc R A 4
C1B C 1.1637(8) 0.2616(8) 0.3608(7) 0.0529(16) Uani 0.652(3) 1 d P B 1
H1BA H 1.1532 0.2215 0.3059 0.064 Uiso 0.652(3) 1 calc PR B 1
C2B C 1.2390(7) 0.2555(9) 0.4268(11) 0.0693(17) Uani 0.652(3) 1 d P B 1
H2BA H 1.2792 0.2110 0.4139 0.083 Uiso 0.652(3) 1 calc PR B 1
C3B C 1.2555(10) 0.3120(19) 0.5086(15) 0.091(4) Uani 0.652(3) 1 d P B 1
H3BA H 1.3070 0.3096 0.5491 0.109 Uiso 0.652(3) 1 calc PR B 1
C4B C 1.1950(9) 0.3711(9) 0.5285(11) 0.080(3) Uani 0.652(3) 1 d P B 1
H4BA H 1.2039 0.4035 0.5882 0.096 Uiso 0.652(3) 1 calc PR B 1
C5B C 1.1149(10) 0.3894(14) 0.4634(17) 0.072(4) Uani 0.652(3) 1 d P B 1
H5BA H 1.0752 0.4350 0.4755 0.086 Uiso 0.652(3) 1 calc PR B 1
C6B C 1.1070(10) 0.3286(11) 0.3810(15) 0.045(2) Uani 0.652(3) 1 d P B 1
N1B N 1.0298(10) 0.3452(10) 0.3195(10) 0.0547(19) Uani 0.652(3) 1 d P B 1
H1BC H 1.0149 0.2944 0.2837 0.066 Uiso 0.652(3) 1 calc PR B 1
C7B C 0.9749(5) 0.4161(10) 0.3021(8) 0.057(2) Uani 0.652(3) 1 d P B 1
O1B O 0.9761(6) 0.4921(8) 0.3455(7) 0.0839(17) Uani 0.652(3) 1 d P B 1
C8B C 0.8442(8) 0.4857(9) 0.2129(10) 0.0639(18) Uani 0.652(3) 1 d P B 1
N2B N 0.7921(9) 0.5377(15) 0.2094(14) 0.088(2) Uani 0.652(3) 1 d P B 1
C9B C 0.9144(2) 0.4121(3) 0.1963(3) 0.0561(8) Uani 0.652(3) 1 d P B 1
C10B C 0.9548(4) 0.4445(5) 0.1103(5) 0.0836(19) Uani 0.652(3) 1 d P B 1
H10C H 0.9929 0.4985 0.1307 0.100 Uiso 0.652(3) 1 calc PR B 1
H10D H 0.9120 0.4690 0.0589 0.100 Uiso 0.652(3) 1 calc PR B 1
C11B C 1.0024(3) 0.3602(4) 0.0696(4) 0.0969(17) Uani 0.652(3) 1 d P B 1
H11C H 1.0263 0.3841 0.0148 0.116 Uiso 0.652(3) 1 calc PR B 1
H11D H 1.0473 0.3375 0.1194 0.116 Uiso 0.652(3) 1 calc PR B 1
C12B C 0.9438(2) 0.2758(3) 0.0375(2) 0.0887(12) Uani 0.652(3) 1 d P B 1
H12C H 0.9738 0.2243 0.0095 0.106 Uiso 0.652(3) 1 calc PR B 1
H12D H 0.8998 0.2991 -0.0130 0.106 Uiso 0.652(3) 1 calc PR B 1
C13B C 0.9037(6) 0.2301(9) 0.1228(8) 0.0532(19) Uani 0.652(3) 1 d P B 1
O2B O 0.9725(2) 0.1893(3) 0.1908(2) 0.0689(8) Uani 0.652(3) 1 d P B 1
H2BC H 0.9896 0.1392 0.1675 0.103 Uiso 0.652(3) 1 calc PR B 1
C14B C 0.86510(17) 0.31257(19) 0.1734(2) 0.0519(7) Uani 0.652(3) 1 d P B 1
H14B H 0.8150 0.3312 0.1279 0.062 Uiso 0.652(3) 1 calc PR B 1
C15B C 0.8431(2) 0.1522(2) 0.0829(3) 0.0941(12) Uani 0.652(3) 1 d P B 1
H15D H 0.8685 0.1081 0.0425 0.141 Uiso 0.652(3) 1 calc PR B 1
H15E H 0.7951 0.1824 0.0449 0.141 Uiso 0.652(3) 1 calc PR B 1
H15F H 0.8267 0.1157 0.1356 0.141 Uiso 0.652(3) 1 calc PR B 1
C16B C 0.8330(6) 0.2742(6) 0.2637(7) 0.0723(19) Uani 0.652(3) 1 d P B 1
H16D H 0.8114 0.3285 0.2962 0.108 Uiso 0.652(3) 1 calc PR B 1
H16E H 0.8778 0.2436 0.3071 0.108 Uiso 0.652(3) 1 calc PR B 1
H16F H 0.7897 0.2266 0.2444 0.108 Uiso 0.652(3) 1 calc PR B 1
C1C C 1.157(2) 0.2831(15) 0.3777(17) 0.065(5) Uani 0.348(3) 1 d P B 2
H1BB H 1.1529 0.2493 0.3189 0.079 Uiso 0.348(3) 1 calc PR B 2
C2C C 1.2250(18) 0.268(2) 0.445(3) 0.110(10) Uani 0.348(3) 1 d P B 2
H2BB H 1.2647 0.2216 0.4355 0.132 Uiso 0.348(3) 1 calc PR B 2
C3C C 1.2340(18) 0.319(3) 0.525(3) 0.095(9) Uani 0.348(3) 1 d P B 2
H3BB H 1.2804 0.3087 0.5728 0.114 Uiso 0.348(3) 1 calc PR B 2
C4C C 1.1743(19) 0.392(2) 0.542(2) 0.088(6) Uani 0.348(3) 1 d P B 2
H4BB H 1.1811 0.4350 0.5947 0.106 Uiso 0.348(3) 1 calc PR B 2
C5C C 1.113(2) 0.390(3) 0.478(3) 0.083(8) Uani 0.348(3) 1 d P B 2
H5BB H 1.0696 0.4268 0.4943 0.099 Uiso 0.348(3) 1 calc PR B 2
C6C C 1.093(2) 0.348(2) 0.392(3) 0.045(4) Uani 0.348(3) 1 d P B 2
N1C N 1.0281(18) 0.3297(18) 0.3019(19) 0.047(3) Uani 0.348(3) 1 d P B 2
H1CA H 1.0214 0.2750 0.2702 0.056 Uiso 0.348(3) 1 calc PR B 2
C7C C 0.9816(13) 0.4130(17) 0.2792(16) 0.069(5) Uani 0.348(3) 1 d P B 2
O1C O 0.9970(12) 0.4923(12) 0.3303(15) 0.111(6) Uani 0.348(3) 1 d P B 2
C8C C 0.8569(17) 0.4701(18) 0.203(2) 0.094(8) Uani 0.348(3) 1 d P B 2
N2C N 0.8138(19) 0.545(3) 0.203(3) 0.105(8) Uani 0.348(3) 1 d P B 2
C9C C 0.8921(4) 0.3788(5) 0.2315(5) 0.0621(17) Uani 0.348(3) 1 d P B 2
C10C C 0.8374(10) 0.3067(11) 0.2811(13) 0.063(3) Uani 0.348(3) 1 d P B 2
H10E H 0.8393 0.3269 0.3483 0.076 Uiso 0.348(3) 1 calc PR B 2
H10F H 0.7802 0.3120 0.2484 0.076 Uiso 0.348(3) 1 calc PR B 2
C11C C 0.8645(4) 0.2003(5) 0.2791(4) 0.0646(16) Uani 0.348(3) 1 d P B 2
H11E H 0.8287 0.1590 0.3111 0.077 Uiso 0.348(3) 1 calc PR B 2
H11F H 0.9210 0.1935 0.3138 0.077 Uiso 0.348(3) 1 calc PR B 2
C12C C 0.8601(4) 0.1676(4) 0.1747(4) 0.0750(17) Uani 0.348(3) 1 d P B 2
H12E H 0.8037 0.1758 0.1403 0.090 Uiso 0.348(3) 1 calc PR B 2
H12F H 0.8741 0.0980 0.1733 0.090 Uiso 0.348(3) 1 calc PR B 2
C13C C 0.9249(11) 0.2327(19) 0.1181(18) 0.056(4) Uani 0.348(3) 1 d P B 2
O2C O 1.0035(4) 0.2083(5) 0.1659(5) 0.0673(16) Uani 0.348(3) 1 d P B 2
H2CA H 1.0037 0.1510 0.1851 0.101 Uiso 0.348(3) 1 calc PR B 2
C14C C 0.9033(4) 0.3382(4) 0.1295(4) 0.0688(16) Uani 0.348(3) 1 d P B 2
H14C H 0.8503 0.3491 0.0862 0.083 Uiso 0.348(3) 1 calc PR B 2
C15C C 0.9037(5) 0.1938(6) 0.0149(4) 0.099(2) Uani 0.348(3) 1 d P B 2
H15G H 0.9123 0.1236 0.0149 0.149 Uiso 0.348(3) 1 calc PR B 2
H15H H 0.9387 0.2251 -0.0249 0.149 Uiso 0.348(3) 1 calc PR B 2
H15I H 0.8465 0.2081 -0.0106 0.149 Uiso 0.348(3) 1 calc PR B 2
C16C C 0.9705(10) 0.4054(10) 0.0880(11) 0.108(6) Uani 0.348(3) 1 d P B 2
H16G H 0.9723 0.3870 0.0219 0.162 Uiso 0.348(3) 1 calc PR B 2
H16H H 1.0242 0.3956 0.1270 0.162 Uiso 0.348(3) 1 calc PR B 2
H16I H 0.9550 0.4737 0.0904 0.162 Uiso 0.348(3) 1 calc PR B 2

loop_
_atom_site_aniso_label
_atom_site_aniso_U_11
_atom_site_aniso_U_22
_atom_site_aniso_U_33
_atom_site_aniso_U_23
_atom_site_aniso_U_13
_atom_site_aniso_U_12
C1A 0.0571(9) 0.0453(9) 0.0560(9) -0.0043(7) 0.0173(8) 0.0019(7)
C2A 0.0654(11) 0.0517(10) 0.0856(13) -0.0156(10) 0.0285(10) 0.0024(9)
C3A 0.0627(12) 0.0504(10) 0.1143(17) -0.0079(11) 0.0156(12) 0.0151(9)
C4A 0.0648(12) 0.0576(11) 0.0908(15) 0.0089(10) -0.0102(10) 0.0156(9)
C5A 0.0612(10) 0.0524(10) 0.0566(10) 0.0020(8) -0.0027(8) 0.0079(8)
C6A 0.0433(8) 0.0364(7) 0.0494(8) -0.0005(6) 0.0085(7) 0.0004(6)
N1A 0.0581(8) 0.0424(7) 0.0326(6) 0.0035(5) 0.0103(5) 0.0120(6)
C7A 0.0605(9) 0.0426(8) 0.0323(7) 0.0001(6) 0.0105(7) 0.0058(7)
O1A 0.1407(12) 0.0764(8) 0.0365(6) 0.0152(6) 0.0308(7) 0.0453(8)
C8A 0.0826(12) 0.0484(9) 0.0425(9) 0.0014(7) 0.0218(8) 0.0146(8)
N2A 0.1461(16) 0.0690(10) 0.0507(9) -0.0011(7) 0.0391(10) 0.0295(10)
C9A 0.0577(9) 0.0440(8) 0.0342(7) -0.0019(6) 0.0145(7) 0.0092(7)
C10A 0.0532(10) 0.0609(10) 0.0690(11) 0.0012(8) 0.0180(8) 0.0022(8)
C11A 0.0510(10) 0.0707(12) 0.0661(11) -0.0056(9) -0.0011(8) -0.0043(8)
C12A 0.0669(11) 0.0719(12) 0.0493(9) -0.0012(8) -0.0028(8) 0.0156(9)
C13A 0.0597(9) 0.0433(8) 0.0359(7) 0.0027(6) 0.0107(7) 0.0133(7)
O2A 0.0711(7) 0.0507(6) 0.0314(5) 0.0022(5) 0.0147(5) 0.0178(5)
C14A 0.0607(10) 0.0406(8) 0.0409(8) -0.0030(6) 0.0130(7) 0.0072(7)
C15A 0.1067(15) 0.0539(10) 0.0596(11) 0.0146(8) 0.0236(10) 0.0182(10)
C16A 0.0757(12) 0.0583(10) 0.0591(10) -0.0099(8) 0.0062(9) -0.0136(9)
C1B 0.051(3) 0.049(4) 0.057(4) 0.004(3) 0.002(3) 0.001(3)
C2B 0.044(3) 0.071(3) 0.089(4) 0.020(3) 0.000(4) 0.001(3)
C3B 0.057(7) 0.111(9) 0.093(5) 0.028(5) -0.019(5) -0.018(7)
C4B 0.073(7) 0.087(9) 0.070(4) -0.015(5) -0.018(4) -0.003(5)
C5B 0.067(6) 0.074(6) 0.068(9) -0.001(5) -0.005(5) -0.008(5)
C6B 0.044(7) 0.037(6) 0.055(4) -0.004(4) 0.007(4) 0.000(4)
N1B 0.063(3) 0.048(5) 0.048(4) -0.016(2) -0.005(3) -0.009(3)
C7B 0.048(3) 0.066(3) 0.054(5) -0.010(3) -0.005(3) -0.001(2)
O1B 0.078(3) 0.075(3) 0.089(2) -0.0253(18) -0.014(2) 0.008(2)
C8B 0.063(3) 0.047(3) 0.079(4) -0.002(4) 0.004(2) 0.015(3)
N2B 0.069(5) 0.076(4) 0.116(4) 0.011(3) 0.003(4) 0.010(4)
C9B 0.059(2) 0.0465(19) 0.058(2) 0.0092(15) -0.0041(15) -0.0036(15)
C10B 0.068(3) 0.103(5) 0.079(4) 0.043(3) 0.008(3) -0.010(3)
C11B 0.081(3) 0.140(5) 0.077(3) 0.038(3) 0.035(2) -0.002(3)
C12B 0.088(3) 0.126(3) 0.0533(19) -0.002(2) 0.0133(18) 0.019(2)
C13B 0.044(5) 0.069(3) 0.045(2) 0.002(2) 0.003(3) -0.003(3)
O2B 0.068(2) 0.0621(17) 0.069(2) -0.0104(14) -0.0100(15) 0.0096(15)
C14B 0.0494(15) 0.0555(16) 0.0479(15) 0.0017(13) -0.0002(12) -0.0061(13)
C15B 0.091(2) 0.080(2) 0.099(3) -0.033(2) -0.020(2) -0.0009(19)
C16B 0.073(3) 0.071(5) 0.076(4) 0.004(3) 0.023(3) -0.013(3)
C1C 0.091(10) 0.043(8) 0.066(7) -0.015(5) 0.022(7) -0.006(6)
C2C 0.072(11) 0.101(11) 0.16(2) 0.027(11) 0.031(10) 0.029(7)
C3C 0.051(14) 0.096(11) 0.13(2) 0.011(13) -0.025(10) 0.011(10)
C4C 0.095(15) 0.066(7) 0.090(12) -0.027(5) -0.024(9) 0.015(7)
C5C 0.109(16) 0.077(11) 0.052(8) -0.013(7) -0.016(9) -0.031(10)
C6C 0.036(7) 0.036(9) 0.064(10) -0.004(7) 0.010(5) 0.009(5)
N1C 0.047(4) 0.035(5) 0.050(8) -0.018(4) -0.017(5) -0.007(3)
C7C 0.111(10) 0.042(5) 0.051(9) -0.008(5) 0.004(5) -0.011(5)
O1C 0.107(11) 0.041(4) 0.160(13) -0.026(5) -0.049(8) 0.005(5)
C8C 0.101(14) 0.082(12) 0.083(8) -0.029(6) -0.027(9) 0.025(8)
N2C 0.089(16) 0.068(8) 0.148(13) -0.014(9) -0.010(10) 0.010(10)
C9C 0.059(4) 0.060(4) 0.063(4) -0.001(3) -0.004(3) 0.010(3)
C10C 0.051(5) 0.083(9) 0.058(5) -0.001(5) 0.016(4) -0.003(5)
C11C 0.068(4) 0.072(4) 0.055(3) 0.006(3) 0.012(3) -0.019(3)
C12C 0.079(4) 0.080(4) 0.063(4) -0.011(3) 0.004(3) -0.015(3)
C13C 0.038(8) 0.075(6) 0.057(5) -0.026(4) 0.012(5) -0.002(5)
O2C 0.069(4) 0.076(4) 0.058(3) -0.001(2) 0.013(2) 0.004(3)
C14C 0.072(4) 0.078(4) 0.054(3) 0.019(3) 0.004(3) 0.000(3)
C15C 0.121(6) 0.125(6) 0.049(3) -0.012(4) 0.007(4) 0.007(5)
C16C 0.126(12) 0.120(15) 0.092(8) 0.041(9) 0.059(7) 0.003(9)

loop_
_atom_type_symbol
_atom_type_description
_atom_type_scat_dispersion_real
_atom_type_scat_dispersion_imag
_atom_type_scat_source
C C 0.0033 0.0016 'International Tables Vol C Tables 4.2.6.8 and 6.1.1.4'
H H 0.0000 0.0000 'International Tables Vol C Tables 4.2.6.8 and 6.1.1.4'
N N 0.0061 0.0033 'International Tables Vol C Tables 4.2.6.8 and 6.1.1.4'
O O 0.0106 0.0060 'International Tables Vol C Tables 4.2.6.8 and 6.1.1.4'

loop_
_geom_angle_atom_site_label_1
_geom_angle_atom_site_label_2
_geom_angle_atom_site_label_3
_geom_angle
C2A C1A C6A 120.22(16)
C2A C1A H1AA 119.9
C6A C1A H1AA 119.9
C3A C2A C1A 120.31(17)
C3A C2A H2AA 119.8
C1A C2A H2AA 119.8
C2A C3A C4A 119.80(17)
C2A C3A H3AA 120.1
C4A C3A H3AA 120.1
C3A C4A C5A 121.21(18)
C3A C4A H4AA 119.4
C5A C4A H4AA 119.4
C6A C5A C4A 119.27(16)
C6A C5A H5AA 120.4
C4A C5A H5AA 120.4
C5A C6A C1A 119.19(14)
C5A C6A N1A 124.85(13)
C1A C6A N1A 115.96(13)
C7A N1A C6A 128.01(12)
C7A N1A H1AB 116.0
C6A N1A H1AB 116.0
O1A C7A N1A 123.47(13)
O1A C7A C9A 119.74(12)
N1A C7A C9A 116.68(12)
N2A C8A C9A 177.58(19)
C8A C9A C14A 107.15(12)
C8A C9A C7A 104.87(11)
C14A C9A C7A 118.94(12)
C8A C9A C10A 105.78(12)
C14A C9A C10A 110.76(12)
C7A C9A C10A 108.43(12)
C11A C10A C9A 113.09(13)
C11A C10A H10A 109.0
C9A C10A H10A 109.0
C11A C10A H10B 109.0
C9A C10A H10B 109.0
H10A C10A H10B 107.8
C10A C11A C12A 111.26(14)
C10A C11A H11A 109.4
C12A C11A H11A 109.4
C10A C11A H11B 109.4
C12A C11A H11B 109.4
H11A C11A H11B 108.0
C13A C12A C11A 113.67(13)
C13A C12A H12A 108.8
C11A C12A H12A 108.8
C13A C12A H12B 108.8
C11A C12A H12B 108.8
H12A C12A H12B 107.7
O2A C13A C15A 108.81(12)
O2A C13A C12A 109.50(12)
C15A C13A C12A 109.66(14)
O2A C13A C14A 107.46(11)
C15A C13A C14A 110.57(13)
C12A C13A C14A 110.79(12)
C13A C14A C16A 113.78(13)
C13A C14A C9A 116.34(12)
C16A C14A C9A 110.52(13)
C13A C14A H14A 105.0
C16A C14A H14A 105.0
C9A C14A H14A 105.0
C6B C1B C2B 117.0(13)
C6B C1B H1BA 121.4
C2B C1B H1BA 121.6
C3B C2B C1B 122.8(12)
C3B C2B H2BA 118.5
C1B C2B H2BA 118.7
C4B C3B C2B 117.4(15)
C4B C3B H3BA 121.1
C2B C3B H3BA 121.4
C3B C4B C5B 125.5(15)
C3B C4B H4BA 117.2
C5B C4B H4BA 117.3
C6B C5B C4B 110.7(12)
C6B C5B H5BA 124.7
C4B C5B H5BA 124.6
C1B C6B C5B 126.2(17)
C1B C6B N1B 123.2(17)
C5B C6B N1B 110.6(10)
C7B N1B C6B 137.7(11)
C7B N1B H1BC 111.2
C6B N1B H1BC 111.1
O1B C7B N1B 126.0(10)
O1B C7B C9B 116.3(10)
N1B C7B C9B 115.8(9)
N2B C8B C9B 169.1(16)
C10B C9B C14B 111.1(4)
C10B C9B C8B 110.9(5)
C14B C9B C8B 102.2(5)
C10B C9B C7B 115.1(5)
C14B C9B C7B 115.0(5)
C8B C9B C7B 101.1(7)
C9B C10B C11B 112.8(6)
C9B C10B H10C 109.0
C11B C10B H10C 109.0
C9B C10B H10D 109.0
C11B C10B H10D 109.0
H10C C10B H10D 107.8
C12B C11B C10B 109.5(5)
C12B C11B H11C 109.8
C10B C11B H11C 109.7
C12B C11B H11D 109.8
C10B C11B H11D 109.8
H11C C11B H11D 108.2
C11B C12B C13B 113.3(5)
C11B C12B H12C 108.9
C13B C12B H12C 108.8
C11B C12B H12D 108.9
C13B C12B H12D 109.0
H12C C12B H12D 107.7
C15B C13B O2B 111.5(8)
C15B C13B C14B 113.2(6)
O2B C13B C14B 108.2(8)
C15B C13B C12B 109.3(8)
O2B C13B C12B 105.5(6)
C14B C13B C12B 108.8(8)
C13B C14B C16B 111.2(5)
C13B C14B C9B 119.0(5)
C16B C14B C9B 110.9(3)
C13B C14B H14B 104.8
C16B C14B H14B 104.7
C9B C14B H14B 104.7
C2C C1C C6C 123(3)
C2C C1C H1BB 118.5
C6C C1C H1BB 118.8
C3C C2C C1C 119(2)
C3C C2C H2BB 120.6
C1C C2C H2BB 120.5
C2C C3C C4C 122(3)
C2C C3C H3BB 119.0
C4C C3C H3BB 119.4
C5C C4C C3C 111(3)
C5C C4C H4BB 124.4
C3C C4C H4BB 124.5
C4C C5C C6C 136(3)
C4C C5C H5BB 112.1
C6C C5C H5BB 111.9
C5C C6C C1C 109(4)
C5C C6C N1C 148(2)
C1C C6C N1C 103(3)
C7C N1C C6C 110.1(18)
C7C N1C H1CA 124.9
C6C N1C H1CA 125.0
O1C C7C N1C 121(2)
O1C C7C C9C 124.1(19)
N1C C7C C9C 107.3(19)
N2C C8C C9C 160(3)
C8C C9C C7C 99.8(15)
C8C C9C C10C 116.0(14)
C7C C9C C10C 123.9(11)
C8C C9C C14C 99.4(13)
C7C C9C C14C 104.2(10)
C10C C9C C14C 110.3(7)
C11C C10C C9C 113.3(11)
C11C C10C H10E 108.9
C9C C10C H10E 108.9
C11C C10C H10F 109.0
C9C C10C H10F 108.9
H10E C10C H10F 107.8
C10C C11C C12C 109.3(7)
C10C C11C H11E 109.8
C12C C11C H11E 109.8
C10C C11C H11F 109.8
C12C C11C H11F 109.8
H11E C11C H11F 108.2
C11C C12C C13C 111.7(9)
C11C C12C H12E 109.3
C13C C12C H12E 109.1
C11C C12C H12F 109.3
C13C C12C H12F 109.4
H12E C12C H12F 107.9
O2C C13C C14C 113.2(15)
O2C C13C C15C 114.8(14)
C14C C13C C15C 114.5(17)
O2C C13C C12C 105.0(17)
C14C C13C C12C 105.9(11)
C15C C13C C12C 101.8(13)
C13C O2C H2CA 109.7
C13C C14C C9C 120.1(11)
C13C C14C C16C 108.5(9)
C9C C14C C16C 108.7(7)
C13C C14C H14C 106.2
C9C C14C H14C 106.3
C16C C14C H14C 106.3
C13C C15C H15G 109.7
C13C C15C H15H 109.3
H15G C15C H15H 109.5
C13C C15C H15I 109.4
H15G C15C H15I 109.5
H15H C15C H15I 109.5
C14C C16C H16G 109.4
C14C C16C H16H 109.5
H16G C16C H16H 109.5
C14C C16C H16I 109.5
H16G C16C H16I 109.5
H16H C16C H16I 109.5

loop_
_geom_bond_atom_site_label_1
_geom_bond_atom_site_label_2
_geom_bond_distance
C1A C2A 1.384(2)
C1A C6A 1.393(2)
C1A H1AA 0.9300
C2A C3A 1.359(3)
C2A H2AA 0.9300
C3A C4A 1.367(3)
C3A H3AA 0.9300
C4A C5A 1.388(2)
C4A H4AA 0.9300
C5A C6A 1.379(2)
C5A H5AA 0.9300
C6A N1A 1.4169(17)
N1A C7A 1.3295(17)
N1A H1AB 0.8600
C7A O1A 1.2147(16)
C7A C9A 1.5528(19)
C8A N2A 1.1394(19)
C8A C9A 1.4761(19)
C9A C14A 1.554(2)
C9A C10A 1.565(2)
C10A C11A 1.494(2)
C10A H10A 0.9700
C10A H10B 0.9700
C11A C12A 1.516(2)
C11A H11A 0.9700
C11A H11B 0.9700
C12A C13A 1.520(2)
C12A H12A 0.9700
C12A H12B 0.9700
C13A O2A 1.4410(16)
C13A C15A 1.524(2)
C13A C14A 1.5452(19)
O2A H2AB 0.8200
C14A C16A 1.527(2)
C14A H14A 0.9800
C15A H15A 0.9600
C15A H15B 0.9600
C15A H15C 0.9600
C16A H16A 0.9600
C16A H16B 0.9600
C16A H16C 0.9600
C1B C6B 1.358(11)
C1B C2B 1.408(15)
C1B H1BA 0.9300
C2B C3B 1.36(3)
C2B H2BA 0.9300
C3B C4B 1.34(2)
C3B H3BA 0.9300
C4B C5B 1.48(2)
C4B H4BA 0.9300
C5B C6B 1.40(3)
C5B H5BA 0.9300
C6B N1B 1.42(3)
N1B C7B 1.306(17)
N1B H1BC 0.8600
C7B O1B 1.191(17)
C7B C9B 1.631(11)
C8B N2B 1.10(2)
C8B C9B 1.565(14)
C9B C10B 1.527(8)
C9B C14B 1.573(4)
C10B C11B 1.541(8)
C10B H10C 0.9700
C10B H10D 0.9700
C11B C12B 1.508(7)
C11B H11C 0.9700
C11B H11D 0.9700
C12B C13B 1.576(11)
C12B H12C 0.9700
C12B H12D 0.9700
C13B C15B 1.487(12)
C13B O2B 1.451(12)
C13B C14B 1.513(12)
O2B H2BC 0.8200
C14B C16B 1.533(10)
C14B H14B 0.9800
C15B H15D 0.9600
C15B H15E 0.9600
C15B H15F 0.9600
C16B H16D 0.9600
C16B H16E 0.9600
C16B H16F 0.9600
C1C C2C 1.34(4)
C1C C6C 1.40(3)
C1C H1BB 0.9300
C2C C3C 1.30(6)
C2C H2BB 0.9300
C3C C4C 1.43(4)
C3C H3BB 0.9300
C4C C5C 1.22(5)
C4C H4BB 0.9300
C5C C6C 1.32(6)
C5C H5BB 0.9300
C6C N1C 1.52(5)
N1C C7C 1.37(3)
N1C H1CA 0.8600
C7C O1C 1.29(3)
C7C C9C 1.57(2)
C8C N2C 1.23(5)
C8C C9C 1.39(3)
C9C C10C 1.561(19)
C9C C14C 1.563(9)
C10C C11C 1.507(15)
C10C H10E 0.9700
C10C H10F 0.9700
C11C C12C 1.511(7)
C11C H11E 0.9700
C11C H11F 0.9700
C12C C13C 1.67(2)
C12C H12E 0.9700
C12C H12F 0.9700
C13C O2C 1.38(2)
C13C C14C 1.48(3)
C13C C15C 1.52(2)
O2C H2CA 0.8200
C14C C16C 1.605(16)
C14C H14C 0.9800
C15C H15G 0.9600
C15C H15H 0.9600
C15C H15I 0.9600
C16C H16G 0.9600
C16C H16H 0.9600
C16C H16I 0.9600

loop_
_geom_hbond_atom_site_label_D
_geom_hbond_atom_site_label_H
_geom_hbond_atom_site_label_A
_geom_hbond_distance_DH
_geom_hbond_distance_HA
_geom_hbond_distance_DA
_geom_hbond_angle_DHA
_geom_hbond_site_symmetry_A
N(1A) H(1AB) O(2A) 0.860 1.839 2.674 163.34 'x, y, z'
O(2A) H(1AB) O(1A) 0.820 1.952 2.758 167.97 'x, -y+1/2, z-1/2'
N(1B)_a H(1BC)_a O(2B)_a 0.860 1.976 2.82 173.02 'x, y, z'
O(2B)_a H(2BC)_a O1B)_a 0.820 2.083 2.866 159.73 '-x+2, y-1/2, -z+1/2'
N(1C)_b H(1CA)_b O(2C)_b 0.860 1.693 2.489 152.73 'x, y, z'
O(2C)_b H(CA)_b O(1C)_b 0.820 2.156 2.921 155.34 '-x+2, y-1/2, -z+1/2'

loop_
_geom_torsion_atom_site_label_1
_geom_torsion_atom_site_label_2
_geom_torsion_atom_site_label_3
_geom_torsion_atom_site_label_4
_geom_torsion
C6A C1A C2A C3A 0.7(3)
C1A C2A C3A C4A -0.2(3)
C2A C3A C4A C5A -0.2(3)
C3A C4A C5A C6A 0.0(3)
C4A C5A C6A C1A 0.4(2)
C4A C5A C6A N1A -179.33(15)
C2A C1A C6A C5A -0.8(2)
C2A C1A C6A N1A 178.98(14)
C5A C6A N1A C7A -14.3(2)
C1A C6A N1A C7A 165.88(14)
C6A N1A C7A O1A 2.6(3)
C6A N1A C7A C9A -173.46(13)
N2A C8A C9A C14A 69(5)
N2A C8A C9A C7A -163(5)
N2A C8A C9A C10A -49(5)
O1A C7A C9A C8A 17.2(2)
N1A C7A C9A C8A -166.58(13)
O1A C7A C9A C14A 136.90(16)
N1A C7A C9A C14A -46.89(18)
O1A C7A C9A C10A -95.43(17)
N1A C7A C9A C10A 80.78(16)
C8A C9A C10A C11A 164.86(14)
C14A C9A C10A C11A 49.10(17)
C7A C9A C10A C11A -83.11(16)
C9A C10A C11A C12A -56.44(19)
C10A C11A C12A C13A 58.30(19)
C11A C12A C13A O2A 66.87(16)
C11A C12A C13A C15A -173.81(14)
C11A C12A C13A C14A -51.48(18)
O2A C13A C14A C16A 56.14(16)
C15A C13A C14A C16A -62.48(17)
C12A C13A C14A C16A 175.73(13)
O2A C13A C14A C9A -74.07(16)
C15A C13A C14A C9A 167.31(13)
C12A C13A C14A C9A 45.52(17)
C8A C9A C14A C13A -159.06(13)
C7A C9A C14A C13A 82.42(16)
C10A C9A C14A C13A -44.15(16)
C8A C9A C14A C16A 69.20(15)
C7A C9A C14A C16A -49.31(16)
C10A C9A C14A C16A -175.89(12)
C6B C1B C2B C3B 1(2)
C1B C2B C3B C4B 4(2)
C2B C3B C4B C5B -8(3)
C3B C4B C5B C6B 6(3)
C2B C1B C6B C5B -3(3)
C2B C1B C6B N1B 177.8(15)
C4B C5B C6B C1B 0(3)
C4B C5B C6B N1B 179.1(16)
C1B C6B N1B C7B -156(2)
C5B C6B N1B C7B 24(3)
C6B N1B C7B O1B -6(3)
C6B N1B C7B C9B 157.7(19)
N2B C8B C9B C10B 40(7)
N2B C8B C9B C14B -79(7)
N2B C8B C9B C7B 162(7)
O1B C7B C9B C10B 89.4(10)
N1B C7B C9B C10B -75.7(14)
O1B C7B C9B C14B -139.5(9)
N1B C7B C9B C14B 55.5(13)
O1B C7B C9B C8B -30.2(11)
N1B C7B C9B C8B 164.7(12)
C14B C9B C10B C11B -48.1(6)
C8B C9B C10B C11B -161.1(7)
C7B C9B C10B C11B 84.9(8)
C9B C10B C11B C12B 58.8(7)
C10B C11B C12B C13B -61.0(7)
C11B C12B C13B C15B 176.4(5)
C11B C12B C13B O2B -63.5(8)
C11B C12B C13B C14B 52.4(7)
C15B C13B C14B C16B 64.2(9)
O2B C13B C14B C16B -59.9(8)
C12B C13B C14B C16B -174.1(6)
C15B C13B C14B C9B -165.0(5)
O2B C13B C14B C9B 70.8(7)
C12B C13B C14B C9B -43.3(8)
C10B C9B C14B C13B 42.8(6)
C8B C9B C14B C13B 161.1(7)
C7B C9B C14B C13B -90.3(7)
C10B C9B C14B C16B 173.6(5)
C8B C9B C14B C16B -68.0(7)
C7B C9B C14B C16B 40.6(7)
C6C C1C C2C C3C -4(5)
C1C C2C C3C C4C -1(5)
C2C C3C C4C C5C 7(6)
C3C C4C C5C C6C -12(7)
C4C C5C C6C C1C 8(7)
C4C C5C C6C N1C 178(5)
C2C C1C C6C C5C 2(5)
C2C C1C C6C N1C -173(3)
C5C C6C N1C C7C 38(8)
C1C C6C N1C C7C -152(3)
C6C N1C C7C O1C 1(4)
C6C N1C C7C C9C -149(2)
N2C C8C C9C C7C -106(8)
N2C C8C C9C C10C 30(9)
N2C C8C C9C C14C 148(8)
O1C C7C C9C C8C 38(2)
N1C C7C C9C C8C -174(2)
O1C C7C C9C C10C -93(2)
N1C C7C C9C C10C 56(2)
O1C C7C C9C C14C 140.1(19)
N1C C7C C9C C14C -71.2(19)
C8C C9C C10C C11C 160.5(15)
C7C C9C C10C C11C -75.8(15)
C14C C9C C10C C11C 48.6(12)
C9C C10C C11C C12C -59.7(11)
C10C C11C C12C C13C 62.6(12)
C11C C12C C13C O2C 65.0(14)
C11C C12C C13C C14C -55.0(15)
C11C C12C C13C C15C -175.0(9)
O2C C13C C14C C9C -67.0(17)
C15C C13C C14C C9C 158.8(9)
C12C C13C C14C C9C 47.5(15)
O2C C13C C14C C16C 58.7(18)
C15C C13C C14C C16C -75.5(14)
C12C C13C C14C C16C 173.2(10)
C8C C9C C14C C13C -168.4(14)
C7C C9C C14C C13C 89.0(14)
C10C C9C C14C C13C -46.1(13)
C8C C9C C14C C16C 66.0(13)
C7C C9C C14C C16C -36.7(12)
C10C C9C C14C C16C -171.7(10)
